data_9005541
loop_
_publ_author_name
'Tribaudino, M.'
'Nestola, F.'

_publ_section_title
;
 Average and local structure in P2_1/c clinopyroxenes along the
 join diopside-enstatite (CaMgSi2O6-Mg2Si2O6)
 Sample: Di15En85 (non-split model)
 Note: x-coordinate for SiTA altered by Tribaudino, Sept 2003
;
_journal_name_full 'European Journal of Mineralogy'
_journal_page_first 549
_journal_page_last 555
_journal_paper_doi 10.1127/0935-1221/2002/0014-0549
_journal_volume 14
_journal_year 2002
_chemical_formula_sum 'Ca0.15 Mg1.85 O6 Si2'
_chemical_name_mineral Enstatite
_space_group_IT_number 14
_symmetry_space_group_name_Hall '-P 2ybc'
_symmetry_space_group_name_H-M 'P 1 21/c 1'
_cell_angle_alpha 90
_cell_angle_beta 108.37
_cell_angle_gamma 90
_cell_length_a 9.654
_cell_length_b 8.845
_cell_length_c 5.203
_cell_formula_units_Z 4
_cell_volume 421.642
_database_code_amcsd 0006929
_exptl_crystal_density_diffrn 3.200
_cod_original_formula_sum 'Ca.15 Mg1.85 Si2 O6'
_cod_database_code 9005541

loop_
_symmetry_equiv_pos_as_xyz
x,y,z
x,1/2-y,1/2+z
-x,1/2+y,1/2-z
-x,-y,-z

loop_
_atom_site_label
_atom_site_fract_x
_atom_site_fract_y
_atom_site_fract_z
_atom_site_occupancy
_atom_site_U_iso_or_equiv
CaM2 0.25555 0.01762 0.22160 0.15000 0.01191
MgM2 0.25555 0.01762 0.22160 0.85000 0.01191
MgM1 0.25081 0.65383 0.22280 1.00000 0.00621
SiTA 0.04241 0.34125 0.28688 1.00000 0.00496
SiTB 0.55077 0.83805 0.23261 1.00000 0.00519
O1A 0.86650 0.33970 0.17910 1.00000 0.00583
O2A 0.12120 0.50120 0.32210 1.00000 0.00722
O3A 0.10530 0.27510 0.60230 1.00000 0.00937
O1B 0.37450 0.83960 0.12730 1.00000 0.00646
O2B 0.63190 0.98510 0.38250 1.00000 0.01051
O3B 0.60470 0.70060 0.46460 1.00000 0.00925

loop_
_cod_related_entry_id
_cod_related_entry_database
_cod_related_entry_code
1 AMCSD 0006929
